data_7715382
loop_
_publ_author_name
'Chen, Zhi-Chuan'
'Liu, Rui-Xue'
'Xie, Yan-Jie'
'Hu, Qin'
'Huang, Fu-Ping'
'Liu, Yan-Cheng'
'Liang, Hong'

_publ_section_title
;
 Marbofloxacin combined with heavy rare-earth ions makes better candidates
 for veterinary drugs: crystal structure and bio-activity studies.
;
_journal_issue 9
_journal_name_full 'Dalton transactions (Cambridge, England : 2003)'
_journal_page_first 4204
_journal_page_last 4213
_journal_paper_doi 10.1039/d3dt03343k
_journal_volume 53
_journal_year 2024
_chemical_formula_moiety 'C67 H73 F4 Gd N16 O16, 18(O), C'
_chemical_formula_sum 'C68 H77 F4 Gd N16 O34'
_chemical_formula_weight 1895.71
_space_group_crystal_system triclinic
_space_group_IT_number 2
_space_group_name_Hall '-P 1'
_space_group_name_H-M_alt 'P -1'
_atom_sites_solution_hydrogens geom
_atom_sites_solution_primary direct
_atom_sites_solution_secondary difmap
_audit_creation_date 2023-09-20
_audit_creation_method
;
Olex2 1.5
(compiled 2022.04.07 svn.rca3783a0 for OlexSys, GUI svn.r6003)
;
_audit_update_record
;
2023-09-20 deposited with the CCDC.	2024-02-07 downloaded from the CCDC.
;
_cell_angle_alpha 95.903(5)
_cell_angle_beta 107.495(6)
_cell_angle_gamma 113.144(7)
_cell_formula_units_Z 2
_cell_length_a 15.0847(10)
_cell_length_b 17.9471(13)
_cell_length_c 21.4137(13)
_cell_measurement_reflns_used 7332
_cell_measurement_temperature 119.9(6)
_cell_measurement_theta_max 28.5329
_cell_measurement_theta_min 2.8951
_cell_volume 4920.0(7)
_computing_cell_refinement
;
CrysAlisPro, Agilent Technologies,
Version 1.171.35.21 (release 20-01-2012 CrysAlis171 .NET)
(compiled Jan 23 2012,18:06:46)
;
_computing_data_collection
;
CrysAlisPro, Agilent Technologies,
Version 1.171.35.21 (release 20-01-2012 CrysAlis171 .NET)
(compiled Jan 23 2012,18:06:46)
;
_computing_data_reduction
;
CrysAlisPro, Agilent Technologies,
Version 1.171.35.21 (release 20-01-2012 CrysAlis171 .NET)
(compiled Jan 23 2012,18:06:46)
;
_computing_molecular_graphics 'Olex2 1.5 (Dolomanov et al., 2009)'
_computing_publication_material 'Olex2 1.5 (Dolomanov et al., 2009)'
_computing_structure_refinement 'XL  (Sheldrick, 2008)'
_computing_structure_solution 'SHELXS-97 (Sheldrick, 1990)'
_diffrn_ambient_temperature 119.9(6)
_diffrn_detector_area_resol_mean 15.9784
_diffrn_measured_fraction_theta_full 0.998
_diffrn_measured_fraction_theta_max 0.998
_diffrn_measurement_details
;
#__ type_ start__ end____ width___ exp.time_
  1 omega  -16.00   22.00   1.0000   30.0000
omega____ theta____ kappa____ phi______ frames
    -      -20.2889  -99.0000   60.0000 38

#__ type_ start__ end____ width___ exp.time_
  2 omega  -20.00    5.00   1.0000   30.0000
omega____ theta____ kappa____ phi______ frames
    -      -20.2889  -99.0000    0.0000 25

#__ type_ start__ end____ width___ exp.time_
  3 omega  -14.00   24.00   1.0000   30.0000
omega____ theta____ kappa____ phi______ frames
    -      -20.2889  -99.0000  150.0000 38

#__ type_ start__ end____ width___ exp.time_
  4 omega -102.00  -65.00   1.0000   30.0000
omega____ theta____ kappa____ phi______ frames
    -      -20.2889  178.0000 -180.0000 37

#__ type_ start__ end____ width___ exp.time_
  5 omega  -88.00   -6.00   1.0000   30.0000
omega____ theta____ kappa____ phi______ frames
    -      -20.2889  -57.0000  -90.0000 82

#__ type_ start__ end____ width___ exp.time_
  6 omega   19.00   85.00   1.0000   30.0000
omega____ theta____ kappa____ phi______ frames
    -       21.3827   57.0000 -120.0000 66

#__ type_ start__ end____ width___ exp.time_
  7 omega  -45.00   74.00   1.0000   30.0000
omega____ theta____ kappa____ phi______ frames
    -       21.3827   19.0000  120.0000 119

#__ type_ start__ end____ width___ exp.time_
  8 omega   11.00   92.00   1.0000   30.0000
omega____ theta____ kappa____ phi______ frames
    -       21.3827   57.0000  150.0000 81

#__ type_ start__ end____ width___ exp.time_
  9 omega   75.00  100.00   1.0000   30.0000
omega____ theta____ kappa____ phi______ frames
    -       21.3827  178.0000  120.0000 25

#__ type_ start__ end____ width___ exp.time_
 10 omega  -48.00   47.00   1.0000   30.0000
omega____ theta____ kappa____ phi______ frames
    -       21.3827  -63.0000  -26.0000 95

#__ type_ start__ end____ width___ exp.time_
 11 omega   35.00   81.00   1.0000   30.0000
omega____ theta____ kappa____ phi______ frames
    -       21.3827  178.0000  -30.0000 46

#__ type_ start__ end____ width___ exp.time_
 12 omega   35.00  101.00   1.0000   30.0000
omega____ theta____ kappa____ phi______ frames
    -       21.3827  178.0000 -150.0000 66
;
_diffrn_measurement_device_type 'SuperNova, Single source at offset), Eos'
_diffrn_measurement_method '\w scans'
_diffrn_orient_matrix_UB_11 0.0361434000
_diffrn_orient_matrix_UB_12 0.0412904000
_diffrn_orient_matrix_UB_13 0.0195608000
_diffrn_orient_matrix_UB_21 0.0342491000
_diffrn_orient_matrix_UB_22 -0.0154165000
_diffrn_orient_matrix_UB_23 0.0176797000
_diffrn_orient_matrix_UB_31 0.0236190000
_diffrn_orient_matrix_UB_32 0.0054812000
_diffrn_orient_matrix_UB_33 -0.0243468000
_diffrn_radiation_monochromator mirror
_diffrn_radiation_type 'Mo K\a'
_diffrn_radiation_wavelength 0.71073
_diffrn_reflns_av_R_equivalents 0.1208
_diffrn_reflns_av_unetI/netI 0.1511
_diffrn_reflns_limit_h_max 18
_diffrn_reflns_limit_h_min -18
_diffrn_reflns_limit_k_max 22
_diffrn_reflns_limit_k_min -22
_diffrn_reflns_limit_l_max 26
_diffrn_reflns_limit_l_min -26
_diffrn_reflns_number 60772
_diffrn_reflns_theta_full 26.37
_diffrn_reflns_theta_max 26.37
_diffrn_reflns_theta_min 2.90
_diffrn_source 'SuperNova (Mo) X-ray Source'
_exptl_absorpt_coefficient_mu 0.762
_exptl_absorpt_correction_T_max 1.00000
_exptl_absorpt_correction_T_min 0.78113
_exptl_absorpt_correction_type multi-scan
_exptl_absorpt_process_details
;
CrysAlisPro, Agilent Technologies,
Version 1.171.35.21 (release 20-01-2012 CrysAlis171 .NET)
(compiled Jan 23 2012,18:06:46)
Empirical absorption correction using spherical harmonics,
 implemented in SCALE3 ABSPACK scaling algorithm.
;
_exptl_crystal_colour yellow
_exptl_crystal_density_diffrn 1.280
_exptl_crystal_density_method 'not measured'
_exptl_crystal_description block
_exptl_crystal_F_000 1938
_exptl_crystal_size_max 0.35
_exptl_crystal_size_mid 0.25
_exptl_crystal_size_min 0.11
_refine_diff_density_max 5.598
_refine_diff_density_min -3.174
_refine_diff_density_rms 0.306
_refine_ls_extinction_method none
_refine_ls_goodness_of_fit_ref 1.636
_refine_ls_hydrogen_treatment mixed
_refine_ls_matrix_type full
_refine_ls_number_parameters 1116
_refine_ls_number_reflns 20094
_refine_ls_number_restraints 0
_refine_ls_restrained_S_all 1.636
_refine_ls_R_factor_all 0.2703
_refine_ls_R_factor_gt 0.1893
_refine_ls_shift/su_max 1.675
_refine_ls_shift/su_mean 0.072
_refine_ls_structure_factor_coef Fsqd
_refine_ls_weighting_details 'calc w=1/[\s^2^(Fo^2^)+(0.2000P)^2^+0.0000P] where P=(Fo^2^+2Fc^2^)/3'
_refine_ls_weighting_scheme calc
_refine_ls_wR_factor_gt 0.4465
_refine_ls_wR_factor_ref 0.5230
_reflns_number_gt 10055
_reflns_number_total 20094
_reflns_threshold_expression >2sigma(I)
_cod_data_source_file d3dt03343k2.cif
_cod_data_source_block 1123-czf-xyj-gd4
_cod_original_cell_volume 4920.1(6)
_cod_database_code 7715382
_olex2_refinement_description
;
1.a Ternary CH refined with riding coordinates:
 N1(H1), N5(H5), N9(H9), N10(H10), N13(H13)
1.b Secondary CH2 refined with riding coordinates:
 C2(H2A,H2B), C3(H3A,H3B), C4(H4A,H4B), C5(H5A,H5B), C8(H8A,H8B), C19(H19A,
 H19B), C20(H20A,H20B), C21(H21A,H21B), C22(H22A,H22B), C25(H25A,H25B),
 C36(H36A,H36B), C37(H37A,H37B), C38(H38A,H38B), C39(H39A,H39B), C48(H48A,H48B),
  C53(H53A,H53B), C54(H54A,H54B), C55(H55A,H55B), C56(H56A,H56B), C66(H66A,H66B)
1.c Aromatic/amide H refined with riding coordinates:
 C10(H10A), C15(H15), C27(H27), C32(H32), C42(H42), C47(H47), C59(H59), C64(H64)
1.d Idealised Me refined as rotating group:
 C1(H1A,H1B,H1C), C9(H9A,H9B,H9C), C18(H18A,H18B,H18C), C26(H26A,H26B,H26C),
 C35(H35A,H35B,H35C), C51(H51A,H51B,H51C), C52(H52A,H52B,H52C), C65(H65A,H65B,
 H65C)
;
_olex2_submission_special_instructions 'No special instructions were received'

loop_
_space_group_symop_id
_space_group_symop_operation_xyz
1 'x, y, z'
2 '-x, -y, -z'

loop_
_atom_site_label
_atom_site_type_symbol
_atom_site_fract_x
_atom_site_fract_y
_atom_site_fract_z
_atom_site_U_iso_or_equiv
_atom_site_adp_type
_atom_site_occupancy
_atom_site_symmetry_multiplicity
_atom_site_calc_flag
_atom_site_refinement_flags
_atom_site_disorder_assembly
_atom_site_disorder_group
Gd Gd 0.96066(6) 0.54496(5) 0.74252(3) 0.0618(4) Uani 1 1 d . . .
F1 F 1.1319(8) 0.9460(7) 0.9587(5) 0.089(3) Uani 1 1 d . . .
F2 F 1.2542(11) 0.4879(10) 1.0350(6) 0.108(4) Uani 1 1 d . . .
F3 F 0.4433(7) 0.4248(6) 0.5148(4) 0.070(3) Uani 1 1 d . . .
F4 F 0.9464(8) 0.2540(6) 0.4981(4) 0.070(3) Uani 1 1 d . . .
O1 O 1.4536(9) 0.9395(8) 1.0533(6) 0.079(4) Uani 1 1 d . . .
O2 O 1.2757(10) 0.5634(8) 0.8376(6) 0.086(4) Uani 1 1 d . . .
O3 O 1.1308(8) 0.5606(7) 0.7732(5) 0.064(3) Uani 1 1 d . . .
O4 O 1.0814(8) 0.6837(7) 0.8162(5) 0.061(3) Uani 1 1 d . . .
O5 O 1.1938(12) 0.6965(10) 1.1468(6) 0.094(4) Uani 1 1 d . . .
O6 O 0.7983(12) 0.6369(12) 0.8556(6) 0.114(6) Uani 1 1 d . . .
O7 O 0.8593(10) 0.5863(8) 0.7883(5) 0.076(3) Uani 1 1 d . . .
O8 O 0.9873(10) 0.5193(8) 0.8523(5) 0.075(3) Uani 1 1 d . . .
O9 O 0.4816(9) 0.2028(7) 0.4070(6) 0.072(3) Uani 1 1 d . . .
O10 O 0.8978(14) 0.2757(11) 0.6830(7) 0.127(7) Uani 1 1 d . . .
O11 O 0.9298(8) 0.4029(8) 0.7298(5) 0.068(3) Uani 1 1 d . . .
O12 O 0.7872(8) 0.4556(7) 0.6662(5) 0.059(3) Uani 1 1 d . . .
O13 O 0.7462(9) 0.3525(7) 0.3426(5) 0.061(3) Uani 1 1 d . . .
O14 O 0.8880(9) 0.6939(7) 0.5932(5) 0.063(3) Uani 1 1 d . . .
O15 O 0.9253(8) 0.6326(7) 0.6740(5) 0.062(3) Uani 1 1 d . . .
O16 O 0.9866(8) 0.5124(6) 0.6399(4) 0.051(2) Uani 1 1 d . . .
O17 O 1.3800(13) 0.4931(11) 0.8070(9) 1.297(16) Uani 1 1 d . . .
O18 O 1.1099(16) 0.3931(13) 0.8167(15) 0.202(13) Uani 1 1 d . . .
O19 O 1.112(4) 0.365(4) 0.674(3) 0.58(6) Uani 1 1 d . . .
O20 O 0.711(5) 0.098(4) 0.634(5) 0.68(9) Uani 1 1 d . . .
O21 O 0.975(4) 0.131(5) 0.569(5) 0.63(7) Uani 1 1 d . . .
O22 O 0.769(7) 0.054(7) 0.521(9) 1.4(3) Uani 1 1 d . . .
O23 O 0.531(7) 0.058(5) 0.662(4) 0.97(15) Uani 1 1 d . . .
O24 O 0.634(3) -0.089(3) 0.452(3) 0.37(3) Uani 1 1 d . . .
O25 O 1.249(2) 0.108(2) 0.8838(13) 0.209(13) Uani 1 1 d . . .
O26 O 0.942(4) 0.964(3) 0.892(3) 0.34(3) Uani 1 1 d . . .
O27 O 0.772(4) 0.909(5) 0.797(4) 0.78(10) Uani 1 1 d . . .
O28 O 1.086(4) 1.0192(19) 0.819(2) 0.31(2) Uani 1 1 d . . .
O29 O 1.0856(18) 0.9497(14) 0.6919(13) 0.164(9) Uani 1 1 d . . .
O30 O 0.935(4) 0.834(3) 0.539(3) 0.32(3) Uani 1 1 d . . .
O31 O 0.800(8) 0.801(10) 0.471(3) 1.6(3) Uani 1 1 d . . .
O32 O 0.748(9) 0.677(7) 0.424(5) 0.73(8) Uani 1 1 d . . .
O33 O 0.523(9) 0.470(5) 0.689(3) 0.71(7) Uani 1 1 d . . .
O34 O 0.532(6) 0.5723(19) 0.781(2) 0.66(8) Uani 1 1 d . . .
N1 N 1.402(2) 1.1554(16) 1.1678(10) 0.144(10) Uani 1 1 d . . .
H1 H 1.3425 1.1372 1.1780 0.173 Uiso 1 1 calc R . .
N2 N 1.3352(11) 1.0204(9) 1.0607(7) 0.071(4) Uani 1 1 d . . .
N3 N 1.4727(13) 0.8153(12) 1.0175(7) 0.089(5) Uani 1 1 d . . .
N4 N 1.3722(10) 0.7839(9) 0.9624(6) 0.068(4) Uani 1 1 d . . .
N5 N 1.480(2) 0.663(3) 1.2763(11) 0.23(2) Uani 1 1 d . . .
H5 H 1.4923 0.6242 1.2986 0.274 Uiso 1 1 calc R . .
N6 N 1.3112(14) 0.6084(14) 1.1517(8) 0.104(6) Uani 1 1 d . . .
N7 N 1.0597(14) 0.7324(12) 1.0855(7) 0.085(5) Uani 1 1 d . . .
N8 N 1.0371(14) 0.6717(13) 1.0256(7) 0.094(5) Uani 1 1 d . . .
N9 N 0.1634(12) 0.2400(10) 0.3090(6) 0.073(4) Uani 1 1 d . . .
H9 H 0.1399 0.2568 0.3408 0.087 Uiso 1 1 calc R . .
N10 N 0.3672(10) 0.2901(9) 0.4035(7) 0.064(4) Uani 1 1 d . . .
H10 H 0.3817 0.2722 0.3671 0.077 Uiso 1 1 calc R . .
N11 N 0.6159(11) 0.1658(8) 0.4663(7) 0.068(4) Uani 1 1 d . . .
N12 N 0.6587(12) 0.2428(9) 0.5174(7) 0.068(4) Uani 1 1 d . . .
N13 N 0.7457(13) 0.0803(10) 0.2672(8) 0.088(5) Uani 1 1 d . . .
H13 H 0.8100 0.0796 0.2810 0.106 Uiso 1 1 calc R . .
N14 N 0.7987(11) 0.2226(9) 0.3676(6) 0.064(4) Uani 1 1 d . . .
N15 N 0.7307(10) 0.4755(8) 0.3798(5) 0.052(3) Uani 1 1 d . . .
N16 N 0.8044(9) 0.4862(8) 0.4480(5) 0.052(3) Uani 1 1 d . . .
C1 C 1.486(3) 1.244(2) 1.2134(15) 0.21(2) Uani 1 1 d . . .
H1A H 1.5291 1.2728 1.1891 0.310 Uiso 1 1 calc R . .
H1B H 1.5294 1.2383 1.2551 0.310 Uiso 1 1 calc R . .
H1C H 1.4513 1.2768 1.2247 0.310 Uiso 1 1 calc R . .
C2 C 1.450(2) 1.0957(16) 1.1759(11) 0.120(9) Uani 1 1 d . . .
H2A H 1.5110 1.1135 1.1624 0.144 Uiso 1 1 calc R . .
H2B H 1.4711 1.0905 1.2231 0.144 Uiso 1 1 calc R . .
C3 C 1.3640(18) 1.0169(15) 1.1294(10) 0.106(8) Uani 1 1 d . . .
H3A H 1.3846 0.9712 1.1341 0.127 Uiso 1 1 calc R . .
H3B H 1.3029 1.0034 1.1426 0.127 Uiso 1 1 calc R . .
C4 C 1.2994(16) 1.0839(14) 1.0485(11) 0.090(6) Uani 1 1 d . . .
H4A H 1.2329 1.0683 1.0552 0.108 Uiso 1 1 calc R . .
H4B H 1.2883 1.0890 1.0015 0.108 Uiso 1 1 calc R . .
C5 C 1.3801(19) 1.1647(13) 1.0970(10) 0.097(7) Uani 1 1 d . . .
H5A H 1.3558 1.2083 1.0916 0.117 Uiso 1 1 calc R . .
H5B H 1.4446 1.1825 1.0874 0.117 Uiso 1 1 calc R . .
C6 C 1.2920(15) 0.9434(12) 1.0109(9) 0.077(5) Uani 1 1 d . . .
C7 C 1.3532(14) 0.9033(12) 1.0088(8) 0.074(5) Uani 1 1 d . . .
C8 C 1.5166(13) 0.9048(13) 1.0312(10) 0.088(7) Uani 1 1 d . . .
H8A H 1.5241 0.9220 0.9899 0.106 Uiso 1 1 calc R . .
H8B H 1.5869 0.9292 1.0669 0.106 Uiso 1 1 calc R . .
C9 C 1.454(2) 0.7803(16) 1.0734(10) 0.117(9) Uani 1 1 d . . .
H9A H 1.4137 0.8023 1.0904 0.176 Uiso 1 1 calc R . .
H9B H 1.5211 0.7960 1.1098 0.176 Uiso 1 1 calc R . .
H9C H 1.4161 0.7192 1.0576 0.176 Uiso 1 1 calc R . .
C10 C 1.3340(14) 0.7101(12) 0.9183(7) 0.073(5) Uani 1 1 d . . .
H10A H 1.3772 0.6826 0.9223 0.088 Uiso 1 1 calc R . .
C11 C 1.2383(13) 0.6718(11) 0.8685(7) 0.061(4) Uani 1 1 d . . .
C12 C 1.2134(12) 0.5908(10) 0.8236(7) 0.053(4) Uani 1 1 d . . .
C13 C 1.1712(12) 0.7105(11) 0.8607(6) 0.058(4) Uani 1 1 d . . .
C14 C 1.2138(14) 0.7965(12) 0.9110(8) 0.070(5) Uani 1 1 d . . .
C15 C 1.1551(12) 0.8360(11) 0.9120(7) 0.066(5) Uani 1 1 d . . .
H15 H 1.0864 0.8125 0.8792 0.079 Uiso 1 1 calc R . .
C16 C 1.1900(12) 0.9074(10) 0.9577(7) 0.059(4) Uani 1 1 d . . .
C17 C 1.3097(13) 0.8239(12) 0.9602(7) 0.069(5) Uani 1 1 d . . .
C18 C 1.598(5) 0.780(9) 1.303(4) 0.81(17) Uani 1 1 d . . .
H18A H 1.6507 0.7887 1.3465 1.212 Uiso 1 1 calc R . .
H18B H 1.5707 0.8212 1.3067 1.212 Uiso 1 1 calc R . .
H18C H 1.6285 0.7869 1.2683 1.212 Uiso 1 1 calc R . .
C19 C 1.495(2) 0.665(3) 1.2087(13) 0.174(16) Uani 1 1 d . . .
H19A H 1.5067 0.7197 1.1990 0.208 Uiso 1 1 calc R . .
H19B H 1.5558 0.6551 1.2105 0.208 Uiso 1 1 calc R . .
C20 C 1.399(3) 0.597(3) 1.1548(11) 0.152(14) Uani 1 1 d . . .
H20A H 1.4068 0.5970 1.1105 0.183 Uiso 1 1 calc R . .
H20B H 1.3892 0.5420 1.1640 0.183 Uiso 1 1 calc R . .
C21 C 1.2958(16) 0.6103(15) 1.2159(9) 0.095(7) Uani 1 1 d . . .
H21A H 1.2376 0.6243 1.2129 0.114 Uiso 1 1 calc R . .
H21B H 1.2771 0.5542 1.2249 0.114 Uiso 1 1 calc R . .
C22 C 1.389(2) 0.672(3) 1.2710(12) 0.24(3) Uani 1 1 d . . .
H22A H 1.3999 0.7282 1.2653 0.284 Uiso 1 1 calc R . .
H22B H 1.3776 0.6673 1.3140 0.284 Uiso 1 1 calc R . .
C23 C 1.2334(16) 0.5998(15) 1.0928(8) 0.083(6) Uani 1 1 d . . .
C24 C 1.1754(16) 0.6388(16) 1.0882(10) 0.089(7) Uani 1 1 d . . .
C25 C 1.094(2) 0.6985(19) 1.1441(10) 0.112(9) Uani 1 1 d . . .
H25A H 1.0404 0.6414 1.1382 0.135 Uiso 1 1 calc R . .
H25B H 1.1052 0.7347 1.1867 0.135 Uiso 1 1 calc R . .
C26 C 1.120(2) 0.8116(18) 1.0873(11) 0.117(9) Uani 1 1 d . . .
H26A H 1.1806 0.8142 1.0776 0.176 Uiso 1 1 calc R . .
H26B H 1.1434 0.8477 1.1322 0.176 Uiso 1 1 calc R . .
H26C H 1.0803 0.8307 1.0532 0.176 Uiso 1 1 calc R . .
C27 C 0.9659(16) 0.6644(14) 0.9693(8) 0.083(6) Uani 1 1 d . . .
H27 H 0.9277 0.6955 0.9702 0.099 Uiso 1 1 calc R . .
C28 C 0.9440(14) 0.6137(14) 0.9088(8) 0.077(6) Uani 1 1 d . . .
C29 C 0.8623(14) 0.6147(12) 0.8484(9) 0.071(5) Uani 1 1 d . . .
C30 C 1.0003(13) 0.5674(12) 0.9048(7) 0.071(5) Uani 1 1 d . . .
C31 C 1.0805(14) 0.5780(11) 0.9673(7) 0.062(4) Uani 1 1 d . . .
C32 C 1.1401(15) 0.5363(13) 0.9727(8) 0.074(5) Uani 1 1 d . . .
H32 H 1.1315 0.5016 0.9325 0.089 Uiso 1 1 calc R . .
C33 C 1.2095(16) 0.5413(14) 1.0306(8) 0.079(5) Uani 1 1 d . . .
C34 C 1.0993(16) 0.6298(14) 1.0292(8) 0.080(6) Uani 1 1 d . . .
C35 C 0.6737(17) 0.0076(14) 0.2084(11) 0.114(9) Uani 1 1 d . . .
H35A H 0.6047 0.0059 0.1933 0.171 Uiso 1 1 calc R . .
H35B H 0.6690 -0.0442 0.2216 0.171 Uiso 1 1 calc R . .
H35C H 0.6996 0.0128 0.1715 0.171 Uiso 1 1 calc R . .
C36 C 0.7608(16) 0.1632(13) 0.2479(8) 0.081(6) Uani 1 1 d . . .
H36A H 0.7887 0.1676 0.2114 0.097 Uiso 1 1 calc R . .
H36B H 0.6930 0.1648 0.2310 0.097 Uiso 1 1 calc R . .
C37 C 0.8355(13) 0.2360(11) 0.3093(8) 0.073(5) Uani 1 1 d . . .
H37A H 0.8384 0.2890 0.2986 0.088 Uiso 1 1 calc R . .
H37B H 0.9062 0.2397 0.3220 0.088 Uiso 1 1 calc R . .
C38 C 0.7843(15) 0.1429(12) 0.3856(8) 0.074(5) Uani 1 1 d . . .
H38A H 0.7568 0.1380 0.4224 0.089 Uiso 1 1 calc R . .
H38B H 0.8517 0.1406 0.4017 0.089 Uiso 1 1 calc R . .
C39 C 0.7098(14) 0.0731(12) 0.3245(10) 0.085(6) Uani 1 1 d . . .
H39A H 0.7012 0.0191 0.3355 0.102 Uiso 1 1 calc R . .
H39B H 0.6411 0.0734 0.3110 0.102 Uiso 1 1 calc R . .
C40 C 0.8409(12) 0.2989(11) 0.4173(7) 0.056(4) Uani 1 1 d . . .
C41 C 0.9074(12) 0.3098(11) 0.4862(7) 0.062(4) Uani 1 1 d . . .
C42 C 0.9411(11) 0.3783(9) 0.5370(6) 0.045(3) Uani 1 1 d . . .
H42 H 0.9888 0.3855 0.5806 0.054 Uiso 1 1 calc R . .
C43 C 0.9059(11) 0.4360(10) 0.5245(6) 0.053(4) Uani 1 1 d . . .
C44 C 0.9292(11) 0.5058(11) 0.5808(7) 0.056(4) Uani 1 1 d . . .
C45 C 0.8899(11) 0.5645(10) 0.5624(6) 0.051(4) Uani 1 1 d . . .
C46 C 0.9026(11) 0.6355(9) 0.6126(6) 0.044(3) Uani 1 1 d . . .
C47 C 0.8283(11) 0.5534(9) 0.4945(6) 0.048(3) Uani 1 1 d . . .
H47 H 0.8042 0.5934 0.4822 0.058 Uiso 1 1 calc R . .
C48 C 0.7554(14) 0.4328(13) 0.3337(8) 0.067(5) Uani 1 1 d . . .
H48A H 0.8275 0.4682 0.3381 0.081 Uiso 1 1 calc R . .
H48B H 0.7090 0.4255 0.2872 0.081 Uiso 1 1 calc R . .
C49 C 0.8089(11) 0.3575(9) 0.4061(6) 0.046(3) Uani 1 1 d . . .
C50 C 0.8413(11) 0.4283(10) 0.4593(6) 0.047(3) Uani 1 1 d . . .
C51 C 0.6248(11) 0.4307(11) 0.3775(8) 0.065(5) Uani 1 1 d . . .
H51A H 0.5752 0.4202 0.3320 0.097 Uiso 1 1 calc R . .
H51B H 0.6132 0.4645 0.4102 0.097 Uiso 1 1 calc R . .
H51C H 0.6151 0.3772 0.3889 0.097 Uiso 1 1 calc R . .
C52 C 0.0752(16) 0.2090(15) 0.2412(9) 0.104(8) Uani 1 1 d . . .
H52A H 0.0467 0.2495 0.2357 0.156 Uiso 1 1 calc R . .
H52B H 0.0207 0.1548 0.2388 0.156 Uiso 1 1 calc R . .
H52C H 0.1010 0.2026 0.2051 0.156 Uiso 1 1 calc R . .
C53 C 0.1956(14) 0.1773(14) 0.3312(10) 0.092(7) Uani 1 1 d . . .
H53A H 0.2220 0.1578 0.2991 0.111 Uiso 1 1 calc R . .
H53B H 0.1350 0.1285 0.3316 0.111 Uiso 1 1 calc R . .
C54 C 0.2793(14) 0.2134(13) 0.4011(10) 0.088(6) Uani 1 1 d . . .
H54A H 0.2502 0.2264 0.4341 0.106 Uiso 1 1 calc R . .
H54B H 0.3040 0.1715 0.4139 0.106 Uiso 1 1 calc R . .
C55 C 0.3332(14) 0.3515(12) 0.3813(9) 0.072(5) Uani 1 1 d . . .
H55A H 0.3938 0.4021 0.3833 0.086 Uiso 1 1 calc R . .
H55B H 0.3031 0.3680 0.4123 0.086 Uiso 1 1 calc R . .
C56 C 0.2513(15) 0.3166(14) 0.3085(7) 0.081(6) Uani 1 1 d . . .
H56A H 0.2271 0.3584 0.2948 0.097 Uiso 1 1 calc R . .
H56B H 0.2811 0.3023 0.2764 0.097 Uiso 1 1 calc R . .
C57 C 0.4586(11) 0.3118(11) 0.4569(7) 0.058(4) Uani 1 1 d . . .
C58 C 0.5022(12) 0.3862(10) 0.5128(7) 0.055(4) Uani 1 1 d . . .
C59 C 0.5976(13) 0.4119(11) 0.5646(8) 0.060(4) Uani 1 1 d . . .
H59 H 0.6263 0.4625 0.5984 0.072 Uiso 1 1 calc R . .
C60 C 0.6484(12) 0.3666(9) 0.5670(6) 0.052(4) Uani 1 1 d . . .
C61 C 0.7474(11) 0.3853(10) 0.6228(6) 0.047(3) Uani 1 1 d . . .
C62 C 0.7903(11) 0.3290(10) 0.6267(7) 0.052(4) Uani 1 1 d . . .
C63 C 0.8773(15) 0.3339(14) 0.6821(8) 0.072(5) Uani 1 1 d . . .
C64 C 0.7462(13) 0.2582(10) 0.5717(7) 0.057(4) Uani 1 1 d . . .
H64 H 0.7772 0.2212 0.5722 0.068 Uiso 1 1 calc R . .
C65 C 0.549(2) 0.0971(12) 0.4859(13) 0.121(10) Uani 1 1 d . . .
H65A H 0.5911 0.0870 0.5257 0.182 Uiso 1 1 calc R . .
H65B H 0.5130 0.0465 0.4485 0.182 Uiso 1 1 calc R . .
H65C H 0.4980 0.1112 0.4966 0.182 Uiso 1 1 calc R . .
C66 C 0.5620(14) 0.1809(11) 0.4048(7) 0.065(5) Uani 1 1 d . . .
H66A H 0.6132 0.2267 0.3937 0.078 Uiso 1 1 calc R . .
H66B H 0.5314 0.1300 0.3677 0.078 Uiso 1 1 calc R . .
C67 C 0.5157(11) 0.2707(10) 0.4592(7) 0.054(4) Uani 1 1 d . . .
C68 C 0.6072(12) 0.2916(11) 0.5140(7) 0.058(4) Uani 1 1 d . . .

loop_
_atom_site_aniso_label
_atom_site_aniso_U_11
_atom_site_aniso_U_22
_atom_site_aniso_U_33
_atom_site_aniso_U_23
_atom_site_aniso_U_13
_atom_site_aniso_U_12
Gd 0.0584(6) 0.0801(7) 0.0269(4) -0.0097(3) 0.0071(3) 0.0236(4)
F1 0.063(6) 0.108(8) 0.061(6) -0.036(5) -0.008(5) 0.041(6)
F2 0.123(11) 0.162(13) 0.073(7) 0.043(8) 0.029(7) 0.098(10)
F3 0.067(6) 0.085(7) 0.045(5) -0.008(4) 0.015(4) 0.033(5)
F4 0.071(6) 0.073(6) 0.055(5) -0.012(4) 0.006(5) 0.039(5)
O1 0.054(7) 0.080(8) 0.059(7) -0.028(6) -0.013(5) 0.024(6)
O2 0.072(8) 0.075(8) 0.070(8) -0.025(6) -0.021(6) 0.040(7)
O3 0.047(6) 0.080(7) 0.030(5) -0.026(5) 0.002(4) 0.015(5)
O4 0.053(6) 0.070(7) 0.039(5) -0.014(5) 0.000(5) 0.027(6)
O5 0.094(10) 0.124(12) 0.041(7) -0.008(7) 0.017(7) 0.040(9)
O6 0.109(12) 0.214(18) 0.043(7) 0.012(9) 0.026(7) 0.103(13)
O7 0.090(9) 0.109(10) 0.025(5) 0.002(5) 0.015(5) 0.049(8)
O8 0.093(9) 0.111(10) 0.027(5) 0.009(5) 0.030(5) 0.049(8)
O9 0.053(7) 0.067(7) 0.063(7) -0.019(5) 0.004(5) 0.018(6)
O10 0.142(15) 0.123(13) 0.078(10) -0.034(8) -0.043(9) 0.100(12)
O11 0.058(7) 0.098(9) 0.032(5) 0.002(5) 0.015(5) 0.024(6)
O12 0.068(7) 0.065(7) 0.034(5) -0.002(5) 0.014(5) 0.027(6)
O13 0.063(7) 0.077(8) 0.030(5) -0.001(5) 0.008(5) 0.031(6)
O14 0.061(7) 0.064(7) 0.046(6) -0.013(5) 0.010(5) 0.023(6)
O15 0.047(6) 0.075(7) 0.035(5) -0.015(5) 0.002(4) 0.017(5)
O16 0.057(6) 0.060(6) 0.023(4) -0.008(4) 0.006(4) 0.023(5)
O17 2.00(3) 2.00(3) 2.00(4) 1.98(3) 1.60(2) 1.95(3)
O18 0.103(14) 0.112(15) 0.31(3) 0.076(17) -0.043(17) 0.048(12)
O19 0.32(6) 0.40(7) 0.63(10) 0.38(7) -0.14(6) -0.03(5)
O20 0.34(7) 0.38(7) 0.86(14) 0.44(9) -0.13(9) -0.08(6)
O21 0.32(6) 0.61(10) 1.08(16) 0.68(12) 0.22(8) 0.25(7)
O22 0.48(12) 0.80(19) 2.0(4) -0.7(3) -0.7(2) 0.55(15)
O23 0.93(16) 0.56(10) 0.60(11) -0.45(10) 0.64(13) -0.56(12)
O24 0.18(4) 0.32(5) 0.48(8) -0.01(5) 0.08(4) 0.04(4)
O25 0.21(3) 0.32(4) 0.14(2) 0.04(2) 0.05(2) 0.19(3)
O26 0.29(5) 0.31(5) 0.46(7) -0.04(5) 0.14(4) 0.21(4)
O27 0.27(5) 0.85(13) 0.75(11) -0.63(11) 0.31(6) -0.10(6)
O28 0.51(7) 0.15(2) 0.39(5) 0.06(3) 0.27(5) 0.18(4)
O29 0.146(18) 0.142(18) 0.21(2) 0.004(16) 0.060(17) 0.080(15)
O30 0.35(5) 0.39(6) 0.56(8) 0.34(6) 0.36(6) 0.29(5)
O31 0.82(15) 2.0(4) 0.23(5) -0.57(13) 0.34(8) -1.0(2)
O32 0.82(17) 0.93(17) 0.74(13) 0.73(14) 0.40(14) 0.49(15)
O33 1.5(2) 0.92(13) 0.56(9) 0.66(10) 0.63(12) 1.01(16)
O34 0.98(14) 0.13(2) 0.31(5) 0.03(3) -0.37(7) 0.18(5)
N1 0.15(2) 0.15(2) 0.074(13) -0.066(13) -0.012(13) 0.071(17)
N2 0.064(9) 0.073(10) 0.051(8) -0.020(6) 0.008(7) 0.027(8)
N3 0.081(11) 0.106(13) 0.048(8) -0.017(8) -0.007(8) 0.044(10)
N4 0.045(8) 0.076(9) 0.048(7) -0.018(6) -0.012(6) 0.024(7)
N5 0.11(2) 0.45(6) 0.056(13) 0.08(2) 0.029(13) 0.06(3)
N6 0.077(12) 0.18(2) 0.050(9) 0.046(11) 0.019(8) 0.055(13)
N7 0.094(12) 0.098(13) 0.037(7) -0.010(7) 0.019(8) 0.027(10)
N8 0.094(13) 0.143(16) 0.045(8) 0.002(9) 0.019(8) 0.064(12)
N9 0.081(11) 0.094(11) 0.040(7) -0.014(7) 0.008(7) 0.055(10)
N10 0.046(8) 0.080(10) 0.051(7) -0.006(6) 0.006(6) 0.028(7)
N11 0.066(9) 0.041(7) 0.057(8) -0.008(6) 0.008(7) 0.000(7)
N12 0.080(10) 0.060(9) 0.049(8) 0.000(6) 0.013(7) 0.029(8)
N13 0.079(11) 0.085(12) 0.067(10) -0.039(8) -0.001(8) 0.039(9)
N14 0.064(9) 0.068(9) 0.036(6) -0.016(6) 0.013(6) 0.017(7)
N15 0.064(8) 0.071(8) 0.018(5) 0.004(5) 0.011(5) 0.031(7)
N16 0.044(7) 0.080(9) 0.019(5) -0.011(5) 0.006(5) 0.026(6)
C1 0.24(4) 0.15(3) 0.11(2) -0.09(2) -0.06(2) 0.09(3)
C2 0.12(2) 0.115(19) 0.068(14) -0.041(12) -0.016(13) 0.051(17)
C3 0.102(16) 0.129(19) 0.059(12) -0.039(11) 0.000(11) 0.062(15)
C4 0.064(12) 0.103(15) 0.077(13) -0.021(11) -0.003(10) 0.044(12)
C5 0.112(18) 0.074(13) 0.076(13) -0.021(10) 0.001(12) 0.048(13)
C6 0.070(12) 0.077(12) 0.054(10) -0.024(8) 0.021(9) 0.016(10)
C7 0.065(11) 0.085(13) 0.039(8) -0.032(8) -0.003(7) 0.031(10)
C8 0.040(9) 0.106(16) 0.079(13) -0.036(11) -0.006(8) 0.030(10)
C9 0.110(19) 0.119(19) 0.054(12) 0.001(12) -0.024(12) 0.030(15)
C10 0.069(11) 0.087(13) 0.034(8) -0.022(8) -0.002(7) 0.031(10)
C11 0.060(10) 0.073(11) 0.033(7) -0.008(7) 0.012(7) 0.024(9)
C12 0.050(9) 0.065(10) 0.030(7) 0.004(6) 0.004(6) 0.022(8)
C13 0.055(9) 0.079(11) 0.025(6) -0.015(6) 0.006(6) 0.030(8)
C14 0.055(10) 0.078(12) 0.040(8) -0.007(7) -0.005(7) 0.015(9)
C15 0.035(8) 0.087(12) 0.034(7) -0.020(7) -0.005(6) 0.009(8)
C16 0.045(9) 0.058(10) 0.049(8) -0.014(7) 0.000(7) 0.020(8)
C17 0.048(9) 0.091(13) 0.028(7) -0.011(7) -0.001(6) 0.010(9)
C18 0.19(6) 1.3(3) 0.48(12) -0.67(18) -0.11(7) 0.32(12)
C19 0.10(2) 0.27(4) 0.079(19) 0.00(2) 0.020(16) 0.03(2)
C20 0.16(3) 0.29(4) 0.050(13) 0.051(19) 0.033(16) 0.15(3)
C21 0.075(13) 0.127(18) 0.047(10) 0.025(11) 0.003(9) 0.023(13)
C22 0.09(2) 0.44(7) 0.041(13) 0.01(2) 0.015(13) 0.00(3)
C23 0.060(12) 0.131(19) 0.037(9) 0.029(10) 0.013(8) 0.025(12)
C24 0.061(12) 0.122(18) 0.054(11) 0.022(11) 0.024(9) 0.012(12)
C25 0.105(19) 0.18(3) 0.052(11) -0.002(13) 0.024(12) 0.070(18)
C26 0.15(3) 0.12(2) 0.070(14) 0.003(13) 0.013(15) 0.08(2)
C27 0.079(13) 0.125(17) 0.041(9) -0.006(9) 0.006(8) 0.060(13)
C28 0.068(11) 0.141(18) 0.031(8) 0.011(9) 0.021(8) 0.056(12)
C29 0.066(11) 0.083(13) 0.062(10) -0.002(9) 0.031(9) 0.032(10)
C30 0.061(10) 0.101(13) 0.030(7) 0.006(8) 0.029(7) 0.009(9)
C31 0.074(11) 0.067(11) 0.041(8) 0.004(7) 0.026(8) 0.026(9)
C32 0.081(13) 0.112(15) 0.036(8) 0.011(9) 0.020(8) 0.053(12)
C33 0.083(13) 0.109(16) 0.043(9) 0.012(9) 0.023(9) 0.042(12)
C34 0.074(12) 0.114(16) 0.037(9) 0.013(9) 0.022(8) 0.030(12)
C35 0.079(14) 0.093(16) 0.093(16) -0.052(12) -0.013(12) 0.017(13)
C36 0.093(14) 0.093(15) 0.043(9) -0.009(9) 0.019(9) 0.039(12)
C37 0.057(10) 0.073(11) 0.056(10) -0.024(8) 0.020(8) 0.009(9)
C38 0.074(12) 0.074(12) 0.048(9) -0.008(8) 0.011(8) 0.021(10)
C39 0.057(11) 0.070(12) 0.094(14) -0.021(10) 0.019(10) 0.014(9)
C40 0.051(9) 0.072(11) 0.036(7) -0.013(7) 0.015(6) 0.024(8)
C41 0.043(8) 0.087(12) 0.039(8) -0.014(7) 0.010(6) 0.025(8)
C42 0.044(8) 0.058(9) 0.031(6) 0.003(6) 0.012(6) 0.023(7)
C43 0.047(8) 0.073(10) 0.021(6) -0.011(6) 0.014(6) 0.014(8)
C44 0.036(8) 0.077(11) 0.032(7) -0.011(7) 0.010(6) 0.011(7)
C45 0.046(8) 0.069(10) 0.027(6) -0.006(6) 0.013(6) 0.018(7)
C46 0.045(8) 0.046(8) 0.028(6) -0.005(5) 0.006(5) 0.016(7)
C47 0.057(9) 0.061(9) 0.026(6) 0.009(6) 0.014(6) 0.027(7)
C48 0.061(10) 0.103(15) 0.040(8) -0.003(8) 0.005(7) 0.054(10)
C49 0.046(8) 0.047(8) 0.034(7) -0.001(6) 0.007(6) 0.018(7)
C50 0.048(8) 0.064(9) 0.019(6) 0.003(6) 0.004(5) 0.024(7)
C51 0.041(9) 0.081(12) 0.055(9) -0.014(8) 0.007(7) 0.026(8)
C52 0.079(13) 0.139(19) 0.054(10) -0.053(11) -0.030(9) 0.070(14)
C53 0.047(10) 0.098(15) 0.080(13) -0.019(11) -0.014(9) 0.019(10)
C54 0.050(10) 0.080(13) 0.083(13) -0.032(10) -0.002(9) 0.012(10)
C55 0.062(11) 0.075(12) 0.070(11) 0.010(9) 0.012(9) 0.034(10)
C56 0.070(12) 0.117(16) 0.031(8) -0.022(8) 0.000(8) 0.040(12)
C57 0.030(7) 0.088(12) 0.037(7) -0.010(7) 0.008(6) 0.016(8)
C58 0.047(9) 0.065(10) 0.042(8) -0.007(7) 0.019(7) 0.019(8)
C59 0.061(10) 0.073(11) 0.045(8) -0.002(7) 0.023(7) 0.032(9)
C60 0.067(10) 0.046(8) 0.032(7) 0.008(6) 0.026(7) 0.011(8)
C61 0.045(8) 0.069(10) 0.025(6) 0.009(6) 0.013(6) 0.025(7)
C62 0.042(8) 0.066(10) 0.044(8) 0.012(7) 0.013(6) 0.022(7)
C63 0.076(12) 0.110(16) 0.043(9) 0.015(9) 0.018(9) 0.057(12)
C64 0.065(10) 0.053(9) 0.031(7) 0.003(6) 0.011(7) 0.013(8)
C65 0.14(2) 0.035(10) 0.12(2) -0.005(11) 0.032(17) -0.010(12)
C66 0.071(11) 0.063(10) 0.036(8) -0.010(7) 0.004(7) 0.021(9)
C67 0.040(8) 0.063(10) 0.033(7) -0.012(6) 0.012(6) 0.005(7)
C68 0.048(9) 0.068(10) 0.032(7) 0.004(6) 0.016(6) 0.002(8)

loop_
_atom_type_symbol
_atom_type_description
_atom_type_scat_dispersion_real
_atom_type_scat_dispersion_imag
_atom_type_scat_source
C C 0.0033 0.0016 'International Tables Vol C Tables 4.2.6.8 and 6.1.1.4'
H H 0.0000 0.0000 'International Tables Vol C Tables 4.2.6.8 and 6.1.1.4'
F F 0.0171 0.0103 'International Tables Vol C Tables 4.2.6.8 and 6.1.1.4'
Gd Gd -0.1653 3.9035 'International Tables Vol C Tables 4.2.6.8 and 6.1.1.4'
N N 0.0061 0.0033 'International Tables Vol C Tables 4.2.6.8 and 6.1.1.4'
O O 0.0106 0.0060 'International Tables Vol C Tables 4.2.6.8 and 6.1.1.4'

loop_
_geom_angle_atom_site_label_1
_geom_angle_atom_site_label_2
_geom_angle_atom_site_label_3
_geom_angle
_geom_angle_site_symmetry_1
_geom_angle_site_symmetry_3
_geom_angle_publ_flag
O3 Gd O4 70.4(4) . . ?
O3 Gd O7 139.7(3) . . ?
O3 Gd O8 80.3(4) . . ?
O3 Gd O11 79.4(4) . . ?
O3 Gd O12 142.0(3) . . ?
O3 Gd O15 114.0(4) . . ?
O3 Gd O16 72.8(3) . . ?
O7 Gd O4 75.9(4) . . ?
O7 Gd O8 71.4(4) . . ?
O7 Gd O11 117.3(4) . . ?
O7 Gd O12 76.4(4) . . ?
O7 Gd O15 78.7(4) . . ?
O7 Gd O16 144.0(3) . . ?
O8 Gd O4 77.8(4) . . ?
O8 Gd O12 110.8(4) . . ?
O8 Gd O16 142.6(4) . . ?
O11 Gd O4 141.1(4) . . ?
O11 Gd O8 73.3(4) . . ?
O11 Gd O12 70.2(4) . . ?
O11 Gd O16 76.5(3) . . ?
O12 Gd O4 146.2(4) . . ?
O12 Gd O16 78.4(3) . . ?
O15 Gd O4 77.9(3) . . ?
O15 Gd O8 145.2(4) . . ?
O15 Gd O11 138.5(3) . . ?
O15 Gd O12 78.1(4) . . ?
O15 Gd O16 71.3(3) . . ?
O16 Gd O4 115.4(4) . . ?
C7 O1 C8 111.7(12) . . ?
C12 O3 Gd 139.8(10) . . ?
C13 O4 Gd 131.1(10) . . ?
C24 O5 C25 109.9(16) . . ?
C29 O7 Gd 138.0(11) . . ?
C30 O8 Gd 126.6(12) . . ?
C67 O9 C66 112.8(11) . . ?
C63 O11 Gd 137.5(11) . . ?
C61 O12 Gd 132.0(10) . . ?
C49 O13 C48 112.2(11) . . ?
C46 O15 Gd 139.5(10) . . ?
C44 O16 Gd 126.5(9) . . ?
C1 N1 H1 111.8 . . ?
C2 N1 H1 111.7 . . ?
C2 N1 C1 108(2) . . ?
C5 N1 H1 111.7 . . ?
C5 N1 C1 105(3) . . ?
C5 N1 C2 107.9(19) . . ?
C3 N2 C4 112.8(15) . . ?
C3 N2 C6 116.9(17) . . ?
C6 N2 C4 121.4(15) . . ?
N4 N3 C9 107.4(17) . . ?
C8 N3 N4 105.8(15) . . ?
C8 N3 C9 115.3(17) . . ?
C10 N4 N3 119.6(15) . . ?
C10 N4 C17 119.2(13) . . ?
C17 N4 N3 120.7(13) . . ?
C18 N5 H5 118.5 . . ?
C19 N5 H5 117.7 . . ?
C19 N5 C18 81(3) . . ?
C22 N5 H5 117.5 . . ?
C22 N5 C18 107(4) . . ?
C22 N5 C19 109(3) . . ?
C20 N6 C21 112.2(17) . . ?
C23 N6 C20 125.2(19) . . ?
C23 N6 C21 121.0(18) . . ?
N8 N7 C25 106.0(18) . . ?
C26 N7 N8 113.6(17) . . ?
C26 N7 C25 118.3(19) . . ?
C27 N8 N7 118.0(18) . . ?
C27 N8 C34 122.9(16) . . ?
C34 N8 N7 118.8(15) . . ?
C52 N9 H9 106.6 . . ?
C53 N9 H9 106.6 . . ?
C53 N9 C52 115.0(15) . . ?
C53 N9 C56 112.7(16) . . ?
C56 N9 H9 106.6 . . ?
C56 N9 C52 108.8(16) . . ?
C54 N10 H10 101.6 . . ?
C54 N10 C55 111.2(15) . . ?
C55 N10 H10 101.7 . . ?
C57 N10 H10 101.6 . . ?
C57 N10 C54 114.2(15) . . ?
C57 N10 C55 122.6(15) . . ?
N12 N11 C65 109.7(15) . . ?
C66 N11 N12 104.9(13) . . ?
C66 N11 C65 113.4(16) . . ?
C64 N12 N11 115.7(14) . . ?
C64 N12 C68 123.4(14) . . ?
C68 N12 N11 120.6(14) . . ?
C35 N13 H13 107.7 . . ?
C35 N13 C36 111.4(17) . . ?
C36 N13 H13 107.6 . . ?
C39 N13 H13 107.6 . . ?
C39 N13 C35 110.7(18) . . ?
C39 N13 C36 111.6(14) . . ?
C38 N14 C37 115.3(14) . . ?
C40 N14 C37 111.7(13) . . ?
C40 N14 C38 122.2(13) . . ?
C48 N15 N16 105.7(11) . . ?
C48 N15 C51 114.2(13) . . ?
C51 N15 N16 108.5(11) . . ?
C47 N16 N15 115.1(12) . . ?
C47 N16 C50 125.0(11) . . ?
C50 N16 N15 119.9(10) . . ?
N1 C1 H1A 109.6 . . ?
N1 C1 H1B 109.3 . . ?
N1 C1 H1C 109.4 . . ?
H1A C1 H1B 109.5 . . ?
H1A C1 H1C 109.5 . . ?
H1B C1 H1C 109.5 . . ?
N1 C2 H2A 111.4 . . ?
N1 C2 H2B 111.4 . . ?
H2A C2 H2B 109.3 . . ?
C3 C2 N1 102(2) . . ?
C3 C2 H2A 111.3 . . ?
C3 C2 H2B 111.4 . . ?
N2 C3 C2 113(2) . . ?
N2 C3 H3A 109.0 . . ?
N2 C3 H3B 108.9 . . ?
C2 C3 H3A 109.0 . . ?
C2 C3 H3B 108.9 . . ?
H3A C3 H3B 107.8 . . ?
N2 C4 H4A 110.1 . . ?
N2 C4 H4B 110.1 . . ?
N2 C4 C5 108.0(16) . . ?
H4A C4 H4B 108.4 . . ?
C5 C4 H4A 110.1 . . ?
C5 C4 H4B 110.1 . . ?
N1 C5 H5A 109.6 . . ?
N1 C5 H5B 109.6 . . ?
C4 C5 N1 110(2) . . ?
C4 C5 H5A 109.7 . . ?
C4 C5 H5B 109.7 . . ?
H5A C5 H5B 108.2 . . ?
N2 C6 C16 124.1(17) . . ?
C7 C6 N2 119.1(16) . . ?
C7 C6 C16 116.6(14) . . ?
O1 C7 C6 118.9(14) . . ?
O1 C7 C17 121.4(16) . . ?
C6 C7 C17 119.7(16) . . ?
O1 C8 H8A 108.9 . . ?
O1 C8 H8B 108.9 . . ?
N3 C8 O1 113.4(16) . . ?
N3 C8 H8A 108.9 . . ?
N3 C8 H8B 108.8 . . ?
H8A C8 H8B 107.7 . . ?
N3 C9 H9A 109.5 . . ?
N3 C9 H9B 109.4 . . ?
N3 C9 H9C 109.5 . . ?
H9A C9 H9B 109.5 . . ?
H9A C9 H9C 109.5 . . ?
H9B C9 H9C 109.5 . . ?
N4 C10 H10A 117.6 . . ?
N4 C10 C11 124.8(17) . . ?
C11 C10 H10A 117.6 . . ?
C10 C11 C12 115.6(15) . . ?
C10 C11 C13 119.6(15) . . ?
C13 C11 C12 124.8(13) . . ?
O2 C12 O3 126.5(15) . . ?
O2 C12 C11 117.8(13) . . ?
O3 C12 C11 115.6(15) . . ?
O4 C13 C11 126.9(13) . . ?
O4 C13 C14 116.3(14) . . ?
C11 C13 C14 116.7(13) . . ?
C15 C14 C13 122.2(14) . . ?
C15 C14 C17 121.3(17) . . ?
C17 C14 C13 116.0(17) . . ?
C14 C15 H15 119.0 . . ?
C16 C15 C14 122.0(15) . . ?
C16 C15 H15 119.0 . . ?
F1 C16 C6 117.0(13) . . ?
F1 C16 C15 121.8(14) . . ?
C15 C16 C6 121.1(16) . . ?
N4 C17 C7 117.7(14) . . ?
C14 C17 N4 123.4(16) . . ?
C14 C17 C7 118.6(18) . . ?
N5 C18 H18A 138.6 . . ?
N5 C18 H18B 135.8 . . ?
N5 C18 H18C 136.9 . . ?
H18A C18 H18B 72.3 . . ?
H18A C18 H18C 71.3 . . ?
H18B C18 H18C 73.1 . . ?
N5 C19 H19A 110.2 . . ?
N5 C19 H19B 109.9 . . ?
H19A C19 H19B 108.4 . . ?
C20 C19 N5 108(3) . . ?
C20 C19 H19A 110.2 . . ?
C20 C19 H19B 110.0 . . ?
N6 C20 C19 111(3) . . ?
N6 C20 H20A 109.3 . . ?
N6 C20 H20B 109.4 . . ?
C19 C20 H20A 109.4 . . ?
C19 C20 H20B 109.5 . . ?
H20A C20 H20B 108.0 . . ?
N6 C21 H21A 109.5 . . ?
N6 C21 H21B 109.5 . . ?
H21A C21 H21B 108.0 . . ?
C22 C21 N6 111.0(19) . . ?
C22 C21 H21A 109.4 . . ?
C22 C21 H21B 109.4 . . ?
N5 C22 C21 115(4) . . ?
N5 C22 H22A 108.5 . . ?
N5 C22 H22B 108.6 . . ?
C21 C22 H22A 108.5 . . ?
C21 C22 H22B 108.7 . . ?
H22A C22 H22B 107.5 . . ?
N6 C23 C33 119(2) . . ?
C24 C23 N6 125(2) . . ?
C24 C23 C33 115.7(18) . . ?
C23 C24 O5 118.8(19) . . ?
C23 C24 C34 124(2) . . ?
C34 C24 O5 117(2) . . ?
O5 C25 H25A 110.2 . . ?
O5 C25 H25B 110.2 . . ?
N7 C25 O5 107.4(18) . . ?
N7 C25 H25A 110.2 . . ?
N7 C25 H25B 110.2 . . ?
H25A C25 H25B 108.5 . . ?
N7 C26 H26A 109.5 . . ?
N7 C26 H26B 109.4 . . ?
N7 C26 H26C 109.5 . . ?
H26A C26 H26B 109.5 . . ?
H26A C26 H26C 109.5 . . ?
H26B C26 H26C 109.5 . . ?
N8 C27 H27 118.7 . . ?
N8 C27 C28 122.7(19) . . ?
C28 C27 H27 118.6 . . ?
C27 C28 C29 115.9(17) . . ?
C27 C28 C30 120.6(16) . . ?
C30 C28 C29 123.5(15) . . ?
O6 C29 O7 122.1(18) . . ?
O6 C29 C28 120.5(15) . . ?
O7 C29 C28 117.3(15) . . ?
O8 C30 C28 126.1(16) . . ?
O8 C30 C31 117.9(18) . . ?
C28 C30 C31 115.9(14) . . ?
C32 C31 C30 123.4(15) . . ?
C32 C31 C34 114.8(16) . . ?
C34 C31 C30 121.8(17) . . ?
C31 C32 H32 118.1 . . ?
C33 C32 C31 124.0(17) . . ?
C33 C32 H32 117.9 . . ?
F2 C33 C23 118.0(17) . . ?
C32 C33 F2 121.4(17) . . ?
C32 C33 C23 120(2) . . ?
N8 C34 C31 116.1(16) . . ?
C24 C34 N8 122.8(19) . . ?
C24 C34 C31 121(2) . . ?
N13 C35 H35A 109.6 . . ?
N13 C35 H35B 109.4 . . ?
N13 C35 H35C 109.4 . . ?
H35A C35 H35B 109.5 . . ?
H35A C35 H35C 109.5 . . ?
H35B C35 H35C 109.5 . . ?
N13 C36 H36A 109.7 . . ?
N13 C36 H36B 109.8 . . ?
H36A C36 H36B 108.2 . . ?
C37 C36 N13 109.8(15) . . ?
C37 C36 H36A 109.7 . . ?
C37 C36 H36B 109.7 . . ?
N14 C37 H37A 109.9 . . ?
N14 C37 H37B 109.8 . . ?
C36 C37 N14 109.1(14) . . ?
C36 C37 H37A 109.9 . . ?
C36 C37 H37B 109.8 . . ?
H37A C37 H37B 108.3 . . ?
N14 C38 H38A 110.0 . . ?
N14 C38 H38B 110.0 . . ?
N14 C38 C39 108.5(15) . . ?
H38A C38 H38B 108.4 . . ?
C39 C38 H38A 110.0 . . ?
C39 C38 H38B 110.0 . . ?
N13 C39 C38 111.7(16) . . ?
N13 C39 H39A 109.2 . . ?
N13 C39 H39B 109.3 . . ?
C38 C39 H39A 109.3 . . ?
C38 C39 H39B 109.3 . . ?
H39A C39 H39B 108.0 . . ?
N14 C40 C41 120.6(16) . . ?
C49 C40 N14 121.6(14) . . ?
C49 C40 C41 117.0(14) . . ?
F4 C41 C40 118.2(13) . . ?
F4 C41 C42 118.9(13) . . ?
C42 C41 C40 122.6(16) . . ?
C41 C42 H42 120.5 . . ?
C41 C42 C43 119.1(14) . . ?
C43 C42 H42 120.4 . . ?
C42 C43 C44 120.8(13) . . ?
C42 C43 C50 120.5(13) . . ?
C50 C43 C44 118.6(15) . . ?
O16 C44 C43 118.7(15) . . ?
O16 C44 C45 124.4(13) . . ?
C45 C44 C43 116.7(13) . . ?
C44 C45 C46 123.4(12) . . ?
C47 C45 C44 120.6(13) . . ?
C47 C45 C46 115.8(14) . . ?
O14 C46 O15 122.1(13) . . ?
O14 C46 C45 119.7(12) . . ?
O15 C46 C45 118.2(14) . . ?
N16 C47 C45 119.2(14) . . ?
N16 C47 H47 120.4 . . ?
C45 C47 H47 120.3 . . ?
O13 C48 H48A 108.6 . . ?
O13 C48 H48B 108.6 . . ?
N15 C48 O13 114.6(14) . . ?
N15 C48 H48A 108.7 . . ?
N15 C48 H48B 108.6 . . ?
H48A C48 H48B 107.6 . . ?
O13 C49 C50 118.1(13) . . ?
C40 C49 O13 121.0(12) . . ?
C40 C49 C50 120.9(13) . . ?
N16 C50 C43 119.7(13) . . ?
N16 C50 C49 120.4(11) . . ?
C43 C50 C49 119.8(14) . . ?
N15 C51 H51A 109.5 . . ?
N15 C51 H51B 109.5 . . ?
N15 C51 H51C 109.4 . . ?
H51A C51 H51B 109.5 . . ?
H51A C51 H51C 109.5 . . ?
H51B C51 H51C 109.5 . . ?
N9 C52 H52A 109.4 . . ?
N9 C52 H52B 109.5 . . ?
N9 C52 H52C 109.5 . . ?
H52A C52 H52B 109.5 . . ?
H52A C52 H52C 109.5 . . ?
H52B C52 H52C 109.5 . . ?
N9 C53 H53A 109.7 . . ?
N9 C53 H53B 109.5 . . ?
N9 C53 C54 110.5(17) . . ?
H53A C53 H53B 108.1 . . ?
C54 C53 H53A 109.7 . . ?
C54 C53 H53B 109.4 . . ?
N10 C54 C53 110.9(18) . . ?
N10 C54 H54A 109.4 . . ?
N10 C54 H54B 109.5 . . ?
C53 C54 H54A 109.6 . . ?
C53 C54 H54B 109.4 . . ?
H54A C54 H54B 108.0 . . ?
N10 C55 H55A 109.3 . . ?
N10 C55 H55B 109.4 . . ?
N10 C55 C56 111.5(15) . . ?
H55A C55 H55B 108.0 . . ?
C56 C55 H55A 109.3 . . ?
C56 C55 H55B 109.4 . . ?
N9 C56 C55 106.4(15) . . ?
N9 C56 H56A 110.3 . . ?
N9 C56 H56B 110.5 . . ?
C55 C56 H56A 110.4 . . ?
C55 C56 H56B 110.6 . . ?
H56A C56 H56B 108.6 . . ?
N10 C57 C58 121.1(15) . . ?
C67 C57 N10 122.8(14) . . ?
C67 C57 C58 116.0(13) . . ?
F3 C58 C57 117.4(13) . . ?
F3 C58 C59 120.8(13) . . ?
C59 C58 C57 121.7(14) . . ?
C58 C59 H59 119.9 . . ?
C60 C59 C58 120.2(15) . . ?
C60 C59 H59 119.9 . . ?
C59 C60 C61 124.5(14) . . ?
C59 C60 C68 120.0(15) . . ?
C68 C60 C61 115.5(15) . . ?
O12 C61 C60 114.5(13) . . ?
O12 C61 C62 124.1(13) . . ?
C62 C61 C60 121.4(13) . . ?
C61 C62 C63 127.1(15) . . ?
C61 C62 C64 118.8(14) . . ?
C64 C62 C63 114.2(15) . . ?
O10 C63 O11 122.9(17) . . ?
O10 C63 C62 120.2(18) . . ?
O11 C63 C62 116.9(17) . . ?
N12 C64 C62 120.3(15) . . ?
N12 C64 H64 119.8 . . ?
C62 C64 H64 119.9 . . ?
N11 C65 H65A 109.4 . . ?
N11 C65 H65B 109.5 . . ?
N11 C65 H65C 109.5 . . ?
H65A C65 H65B 109.5 . . ?
H65A C65 H65C 109.5 . . ?
H65B C65 H65C 109.5 . . ?
O9 C66 N11 115.1(14) . . ?
O9 C66 H66A 108.5 . . ?
O9 C66 H66B 108.5 . . ?
N11 C66 H66A 108.5 . . ?
N11 C66 H66B 108.4 . . ?
H66A C66 H66B 107.5 . . ?
O9 C67 C68 118.2(15) . . ?
C57 C67 O9 119.0(13) . . ?
C57 C67 C68 122.8(14) . . ?
N12 C68 C60 120.1(14) . . ?
N12 C68 C67 121.0(15) . . ?
C67 C68 C60 118.9(17) . . ?

loop_
_geom_bond_atom_site_label_1
_geom_bond_atom_site_label_2
_geom_bond_distance
_geom_bond_site_symmetry_2
_geom_bond_publ_flag
Gd O3 2.341(11) . ?
Gd O4 2.430(10) . ?
Gd O7 2.344(12) . ?
Gd O8 2.388(10) . ?
Gd O11 2.375(13) . ?
Gd O12 2.383(11) . ?
Gd O15 2.362(12) . ?
Gd O16 2.400(9) . ?
F1 C16 1.317(18) . ?
F2 C33 1.37(2) . ?
F3 C58 1.332(18) . ?
F4 C41 1.36(2) . ?
O1 C7 1.362(19) . ?
O1 C8 1.48(2) . ?
O2 C12 1.200(19) . ?
O3 C12 1.246(17) . ?
O4 C13 1.261(17) . ?
O5 C24 1.42(3) . ?
O5 C25 1.50(3) . ?
O6 C29 1.22(2) . ?
O7 C29 1.314(18) . ?
O8 C30 1.259(19) . ?
O9 C66 1.42(2) . ?
O9 C67 1.372(17) . ?
O10 C63 1.20(2) . ?
O11 C63 1.30(2) . ?
O12 C61 1.282(17) . ?
O13 C48 1.43(2) . ?
O13 C49 1.373(16) . ?
O14 C46 1.237(17) . ?
O15 C46 1.268(16) . ?
O16 C44 1.262(17) . ?
O30 O31 1.93(13) . ?
N1 H1 0.9300 . ?
N1 C1 1.56(3) . ?
N1 C2 1.51(3) . ?
N1 C5 1.49(3) . ?
N2 C3 1.42(3) . ?
N2 C4 1.45(2) . ?
N2 C6 1.43(2) . ?
N3 N4 1.456(18) . ?
N3 C8 1.43(3) . ?
N3 C9 1.46(3) . ?
N4 C10 1.34(2) . ?
N4 C17 1.39(2) . ?
N5 H5 0.9300 . ?
N5 C18 2.02(14) . ?
N5 C19 1.53(3) . ?
N5 C22 1.42(5) . ?
N6 C20 1.40(3) . ?
N6 C21 1.46(2) . ?
N6 C23 1.39(2) . ?
N7 N8 1.45(2) . ?
N7 C25 1.49(3) . ?
N7 C26 1.34(3) . ?
N8 C27 1.31(2) . ?
N8 C34 1.41(3) . ?
N9 H9 0.9300 . ?
N9 C52 1.510(19) . ?
N9 C53 1.46(3) . ?
N9 C56 1.49(3) . ?
N10 H10 0.9300 . ?
N10 C54 1.47(2) . ?
N10 C55 1.45(2) . ?
N10 C57 1.378(18) . ?
N11 N12 1.446(18) . ?
N11 C65 1.45(3) . ?
N11 C66 1.44(2) . ?
N12 C64 1.38(2) . ?
N12 C68 1.37(2) . ?
N13 H13 0.9300 . ?
N13 C35 1.48(2) . ?
N13 C36 1.53(3) . ?
N13 C39 1.48(3) . ?
N14 C37 1.52(2) . ?
N14 C38 1.47(2) . ?
N14 C40 1.423(19) . ?
N15 N16 1.484(15) . ?
N15 C48 1.410(18) . ?
N15 C51 1.46(2) . ?
N16 C47 1.331(18) . ?
N16 C50 1.368(19) . ?
C1 H1A 0.9800 . ?
C1 H1B 0.9800 . ?
C1 H1C 0.9800 . ?
C2 H2A 0.9900 . ?
C2 H2B 0.9900 . ?
C2 C3 1.47(3) . ?
C3 H3A 0.9900 . ?
C3 H3B 0.9900 . ?
C4 H4A 0.9900 . ?
C4 H4B 0.9900 . ?
C4 C5 1.48(3) . ?
C5 H5A 0.9900 . ?
C5 H5B 0.9900 . ?
C6 C7 1.38(3) . ?
C6 C16 1.45(2) . ?
C7 C17 1.45(2) . ?
C8 H8A 0.9900 . ?
C8 H8B 0.9900 . ?
C9 H9A 0.9800 . ?
C9 H9B 0.9800 . ?
C9 H9C 0.9800 . ?
C10 H10A 0.9500 . ?
C10 C11 1.36(2) . ?
C11 C12 1.50(2) . ?
C11 C13 1.42(2) . ?
C13 C14 1.55(2) . ?
C14 C15 1.34(2) . ?
C14 C17 1.36(2) . ?
C15 H15 0.9500 . ?
C15 C16 1.33(2) . ?
C18 H18A 1.4017 . ?
C18 H18B 1.3418 . ?
C18 H18C 1.3631 . ?
C19 H19A 0.9900 . ?
C19 H19B 0.9900 . ?
C19 C20 1.49(4) . ?
C20 H20A 0.9900 . ?
C20 H20B 0.9900 . ?
C21 H21A 0.9900 . ?
C21 H21B 0.9900 . ?
C21 C22 1.45(3) . ?
C22 H22A 0.9900 . ?
C22 H22B 0.9900 . ?
C23 C24 1.31(3) . ?
C23 C33 1.46(3) . ?
C24 C34 1.37(3) . ?
C25 H25A 0.9900 . ?
C25 H25B 0.9900 . ?
C26 H26A 0.9800 . ?
C26 H26B 0.9800 . ?
C26 H26C 0.9800 . ?
C27 H27 0.9500 . ?
C27 C28 1.37(2) . ?
C28 C29 1.50(2) . ?
C28 C30 1.41(3) . ?
C30 C31 1.44(2) . ?
C31 C32 1.37(2) . ?
C31 C34 1.42(2) . ?
C32 H32 0.9500 . ?
C32 C33 1.33(2) . ?
C35 H35A 0.9800 . ?
C35 H35B 0.9800 . ?
C35 H35C 0.9800 . ?
C36 H36A 0.9900 . ?
C36 H36B 0.9900 . ?
C36 C37 1.52(2) . ?
C37 H37A 0.9900 . ?
C37 H37B 0.9900 . ?
C38 H38A 0.9900 . ?
C38 H38B 0.9900 . ?
C38 C39 1.49(2) . ?
C39 H39A 0.9900 . ?
C39 H39B 0.9900 . ?
C40 C41 1.45(2) . ?
C40 C49 1.33(2) . ?
C41 C42 1.36(2) . ?
C42 H42 0.9500 . ?
C42 C43 1.35(2) . ?
C43 C44 1.495(19) . ?
C43 C50 1.399(18) . ?
C44 C45 1.43(2) . ?
C45 C46 1.489(19) . ?
C45 C47 1.415(18) . ?
C47 H47 0.9500 . ?
C48 H48A 0.9900 . ?
C48 H48B 0.9900 . ?
C49 C50 1.425(19) . ?
C51 H51A 0.9800 . ?
C51 H51B 0.9800 . ?
C51 H51C 0.9800 . ?
C52 H52A 0.9800 . ?
C52 H52B 0.9800 . ?
C52 H52C 0.9800 . ?
C53 H53A 0.9900 . ?
C53 H53B 0.9900 . ?
C53 C54 1.51(2) . ?
C54 H54A 0.9900 . ?
C54 H54B 0.9900 . ?
C55 H55A 0.9900 . ?
C55 H55B 0.9900 . ?
C55 C56 1.54(2) . ?
C56 H56A 0.9900 . ?
C56 H56B 0.9900 . ?
C57 C58 1.47(2) . ?
C57 C67 1.33(2) . ?
C58 C59 1.39(2) . ?
C59 H59 0.9500 . ?
C59 C60 1.31(2) . ?
C60 C61 1.49(2) . ?
C60 C68 1.45(2) . ?
C61 C62 1.40(2) . ?
C62 C63 1.45(2) . ?
C62 C64 1.41(2) . ?
C64 H64 0.9500 . ?
C65 H65A 0.9800 . ?
C65 H65B 0.9800 . ?
C65 H65C 0.9800 . ?
C66 H66A 0.9900 . ?
C66 H66B 0.9900 . ?
C67 C68 1.40(2) . ?

loop_
_geom_torsion_atom_site_label_1
_geom_torsion_atom_site_label_2
_geom_torsion_atom_site_label_3
_geom_torsion_atom_site_label_4
_geom_torsion
_geom_torsion_site_symmetry_1
_geom_torsion_site_symmetry_2
_geom_torsion_site_symmetry_3
_geom_torsion_site_symmetry_4
_geom_torsion_publ_flag
Gd O3 C12 O2 145.1(15) . . . . ?
Gd O3 C12 C11 -38(2) . . . . ?
Gd O4 C13 C11 18(2) . . . . ?
Gd O4 C13 C14 -164.2(11) . . . . ?
Gd O7 C29 O6 174.6(15) . . . . ?
Gd O7 C29 C28 -9(3) . . . . ?
Gd O8 C30 C28 43(2) . . . . ?
Gd O8 C30 C31 -136.4(13) . . . . ?
Gd O11 C63 O10 157.6(17) . . . . ?
Gd O11 C63 C62 -23(3) . . . . ?
Gd O12 C61 C60 -156.4(9) . . . . ?
Gd O12 C61 C62 25(2) . . . . ?
Gd O15 C46 O14 179.6(10) . . . . ?
Gd O15 C46 C45 2(2) . . . . ?
Gd O16 C44 C43 -138.2(10) . . . . ?
Gd O16 C44 C45 46.5(19) . . . . ?
F3 C58 C59 C60 170.5(14) . . . . ?
F4 C41 C42 C43 177.1(14) . . . . ?
O1 C7 C17 N4 3(3) . . . . ?
O1 C7 C17 C14 -171.0(17) . . . . ?
O3 Gd O4 C13 -25.8(12) . . . . ?
O3 Gd O7 C29 -19(2) . . . . ?
O3 Gd O8 C30 107.6(14) . . . . ?
O3 Gd O11 C63 -121.9(17) . . . . ?
O3 Gd O12 C61 5.1(15) . . . . ?
O3 Gd O15 C46 80.5(14) . . . . ?
O3 Gd O16 C44 -166.1(13) . . . . ?
O4 Gd O3 C12 40.7(17) . . . . ?
O4 Gd O7 C29 -52.7(17) . . . . ?
O4 Gd O8 C30 35.7(13) . . . . ?
O4 Gd O11 C63 -161.2(15) . . . . ?
O4 Gd O12 C61 164.6(11) . . . . ?
O4 Gd O15 C46 142.4(14) . . . . ?
O4 Gd O16 C44 -108.5(12) . . . . ?
O4 C13 C14 C15 7(3) . . . . ?
O4 C13 C14 C17 178.1(15) . . . . ?
O5 C24 C34 N8 -3(3) . . . . ?
O5 C24 C34 C31 175.7(16) . . . . ?
O7 Gd O3 C12 6(2) . . . . ?
O7 Gd O4 C13 131.8(13) . . . . ?
O7 Gd O8 C30 -43.3(13) . . . . ?
O7 Gd O11 C63 97.1(16) . . . . ?
O7 Gd O12 C61 -159.9(12) . . . . ?
O7 Gd O15 C46 -139.8(15) . . . . ?
O7 Gd O16 C44 -7.3(15) . . . . ?
O8 Gd O3 C12 -39.7(17) . . . . ?
O8 Gd O4 C13 58.2(13) . . . . ?
O8 Gd O7 C29 28.9(17) . . . . ?
O8 Gd O11 C63 155.1(17) . . . . ?
O8 Gd O12 C61 -96.2(12) . . . . ?
O8 Gd O15 C46 -170.9(13) . . . . ?
O8 Gd O16 C44 147.9(12) . . . . ?
O8 C30 C31 C32 -2(3) . . . . ?
O8 C30 C31 C34 -178.9(16) . . . . ?
O9 C67 C68 N12 -4(2) . . . . ?
O9 C67 C68 C60 175.4(13) . . . . ?
O11 Gd O3 C12 -114.3(17) . . . . ?
O11 Gd O4 C13 15.6(16) . . . . ?
O11 Gd O7 C29 87.9(18) . . . . ?
O11 Gd O8 C30 -170.6(14) . . . . ?
O11 Gd O12 C61 -33.8(11) . . . . ?
O11 Gd O15 C46 -21.0(16) . . . . ?
O11 Gd O16 C44 111.0(12) . . . . ?
O12 Gd O3 C12 -151.2(15) . . . . ?
O12 Gd O4 C13 167.4(11) . . . . ?
O12 Gd O7 C29 146.7(18) . . . . ?
O12 Gd O8 C30 -110.2(13) . . . . ?
O12 Gd O11 C63 35.0(16) . . . . ?
O12 Gd O15 C46 -61.5(14) . . . . ?
O12 Gd O16 C44 38.8(12) . . . . ?
O12 C61 C62 C63 8(2) . . . . ?
O12 C61 C62 C64 -172.5(13) . . . . ?
O13 C49 C50 N16 5(2) . . . . ?
O13 C49 C50 C43 -179.5(13) . . . . ?
O15 Gd O3 C12 107.0(17) . . . . ?
O15 Gd O4 C13 -146.9(13) . . . . ?
O15 Gd O7 C29 -132.9(18) . . . . ?
O15 Gd O8 C30 -10.9(17) . . . . ?
O15 Gd O11 C63 -7.5(19) . . . . ?
O15 Gd O12 C61 119.0(12) . . . . ?
O15 Gd O16 C44 -42.4(12) . . . . ?
O16 Gd O3 C12 166.7(18) . . . . ?
O16 Gd O4 C13 -84.7(13) . . . . ?
O16 Gd O7 C29 -166.7(15) . . . . ?
O16 Gd O8 C30 151.7(12) . . . . ?
O16 Gd O11 C63 -47.3(16) . . . . ?
O16 Gd O12 C61 46.0(12) . . . . ?
O16 Gd O15 C46 20.1(14) . . . . ?
O16 C44 C45 C46 -7(2) . . . . ?
O16 C44 C45 C47 178.2(13) . . . . ?
N1 C2 C3 N2 64(3) . . . . ?
N2 C4 C5 N1 -56(3) . . . . ?
N2 C6 C7 O1 -2(3) . . . . ?
N2 C6 C7 C17 177.8(17) . . . . ?
N2 C6 C16 F1 -5(3) . . . . ?
N2 C6 C16 C15 178.8(18) . . . . ?
N3 N4 C10 C11 174.6(18) . . . . ?
N3 N4 C17 C7 8(3) . . . . ?
N3 N4 C17 C14 -178.3(18) . . . . ?
N4 N3 C8 O1 61(2) . . . . ?
N4 C10 C11 C12 178.0(17) . . . . ?
N4 C10 C11 C13 0(3) . . . . ?
N5 C19 C20 N6 59(4) . . . . ?
N6 C21 C22 N5 -53(4) . . . . ?
N6 C23 C24 O5 2(3) . . . . ?
N6 C23 C24 C34 179.5(19) . . . . ?
N6 C23 C33 F2 10(3) . . . . ?
N6 C23 C33 C32 -175.4(19) . . . . ?
N7 N8 C27 C28 175(2) . . . . ?
N7 N8 C34 C24 5(3) . . . . ?
N7 N8 C34 C31 -173.5(17) . . . . ?
N8 N7 C25 O5 65(2) . . . . ?
N8 C27 C28 C29 -178(2) . . . . ?
N8 C27 C28 C30 -1(3) . . . . ?
N9 C53 C54 N10 -55(2) . . . . ?
N10 C55 C56 N9 58.1(19) . . . . ?
N10 C57 C58 F3 9(2) . . . . ?
N10 C57 C58 C59 -175.6(15) . . . . ?
N10 C57 C67 O9 -1(2) . . . . ?
N10 C57 C67 C68 -178.6(15) . . . . ?
N11 N12 C64 C62 -175.8(14) . . . . ?
N11 N12 C68 C60 177.2(13) . . . . ?
N11 N12 C68 C67 -4(2) . . . . ?
N12 N11 C66 O9 -58.7(17) . . . . ?
N13 C36 C37 N14 -52(2) . . . . ?
N14 C38 C39 N13 57(2) . . . . ?
N14 C40 C41 F4 14(2) . . . . ?
N14 C40 C41 C42 -173.4(14) . . . . ?
N14 C40 C49 O13 -10(2) . . . . ?
N14 C40 C49 C50 171.4(14) . . . . ?
N15 N16 C47 C45 173.9(12) . . . . ?
N15 N16 C50 C43 -176.3(12) . . . . ?
N15 N16 C50 C49 0(2) . . . . ?
N16 N15 C48 O13 59.7(16) . . . . ?
C1 N1 C2 C3 -179(3) . . . . ?
C1 N1 C5 C4 -179(2) . . . . ?
C2 N1 C5 C4 66(3) . . . . ?
C3 N2 C4 C5 53(3) . . . . ?
C3 N2 C6 C7 -64(2) . . . . ?
C3 N2 C6 C16 121(2) . . . . ?
C4 N2 C3 C2 -61(3) . . . . ?
C4 N2 C6 C7 151(2) . . . . ?
C4 N2 C6 C16 -23(3) . . . . ?
C5 N1 C2 C3 -65(3) . . . . ?
C6 N2 C3 C2 151(2) . . . . ?
C6 N2 C4 C5 -161.0(18) . . . . ?
C6 C7 C17 N4 -176.6(17) . . . . ?
C6 C7 C17 C14 10(3) . . . . ?
C7 O1 C8 N3 -54(2) . . . . ?
C7 C6 C16 F1 -178.9(17) . . . . ?
C7 C6 C16 C15 4(3) . . . . ?
C8 O1 C7 C6 -161.9(19) . . . . ?
C8 O1 C7 C17 19(3) . . . . ?
C8 N3 N4 C10 149.6(17) . . . . ?
C8 N3 N4 C17 -39(2) . . . . ?
C9 N3 N4 C10 -87(2) . . . . ?
C9 N3 N4 C17 85(2) . . . . ?
C9 N3 C8 O1 -57(2) . . . . ?
C10 N4 C17 C7 179.7(17) . . . . ?
C10 N4 C17 C14 -7(3) . . . . ?
C10 C11 C12 O2 5(2) . . . . ?
C10 C11 C12 O3 -171.9(15) . . . . ?
C10 C11 C13 O4 178.4(17) . . . . ?
C10 C11 C13 C14 0(2) . . . . ?
C11 C13 C14 C15 -174.9(16) . . . . ?
C11 C13 C14 C17 -4(2) . . . . ?
C12 C11 C13 O4 1(3) . . . . ?
C12 C11 C13 C14 -177.5(15) . . . . ?
C13 C11 C12 O2 -177.0(16) . . . . ?
C13 C11 C12 O3 6(2) . . . . ?
C13 C14 C15 C16 176.2(17) . . . . ?
C13 C14 C17 N4 7(3) . . . . ?
C13 C14 C17 C7 -179.7(16) . . . . ?
C14 C15 C16 F1 -179.7(17) . . . . ?
C14 C15 C16 C6 -3(3) . . . . ?
C15 C14 C17 N4 178.3(17) . . . . ?
C15 C14 C17 C7 -8(3) . . . . ?
C16 C6 C7 O1 173.1(17) . . . . ?
C16 C6 C7 C17 -7(3) . . . . ?
C17 N4 C10 C11 3(3) . . . . ?
C17 C14 C15 C16 5(3) . . . . ?
C18 N5 C19 C20 -161(4) . . . . ?
C18 N5 C22 C21 142(4) . . . . ?
C19 N5 C22 C21 55(5) . . . . ?
C20 N6 C21 C22 53(4) . . . . ?
C20 N6 C23 C24 -153(3) . . . . ?
C20 N6 C23 C33 30(4) . . . . ?
C21 N6 C20 C19 -58(3) . . . . ?
C21 N6 C23 C24 43(3) . . . . ?
C21 N6 C23 C33 -135(2) . . . . ?
C22 N5 C19 C20 -56(5) . . . . ?
C23 N6 C20 C19 136(3) . . . . ?
C23 N6 C21 C22 -140(3) . . . . ?
C23 C24 C34 N8 179(2) . . . . ?
C23 C24 C34 C31 -2(3) . . . . ?
C24 O5 C25 N7 -65(2) . . . . ?
C24 C23 C33 F2 -168.4(18) . . . . ?
C24 C23 C33 C32 7(3) . . . . ?
C25 O5 C24 C23 -150(2) . . . . ?
C25 O5 C24 C34 33(2) . . . . ?
C25 N7 N8 C27 150(2) . . . . ?
C25 N7 N8 C34 -36(2) . . . . ?
C26 N7 N8 C27 -78(3) . . . . ?
C26 N7 N8 C34 95(2) . . . . ?
C26 N7 C25 O5 -64(3) . . . . ?
C27 N8 C34 C24 179(2) . . . . ?
C27 N8 C34 C31 0(3) . . . . ?
C27 C28 C29 O6 -22(3) . . . . ?
C27 C28 C29 O7 161.7(18) . . . . ?
C27 C28 C30 O8 -179.7(19) . . . . ?
C27 C28 C30 C31 0(3) . . . . ?
C28 C30 C31 C32 178.2(17) . . . . ?
C28 C30 C31 C34 2(2) . . . . ?
C29 C28 C30 O8 -3(3) . . . . ?
C29 C28 C30 C31 176.1(17) . . . . ?
C30 C28 C29 O6 161(2) . . . . ?
C30 C28 C29 O7 -15(3) . . . . ?
C30 C31 C32 C33 -175.4(19) . . . . ?
C30 C31 C34 N8 -2(3) . . . . ?
C30 C31 C34 C24 179.6(17) . . . . ?
C31 C32 C33 F2 168.8(18) . . . . ?
C31 C32 C33 C23 -6(3) . . . . ?
C32 C31 C34 N8 -178.3(17) . . . . ?
C32 C31 C34 C24 3(3) . . . . ?
C33 C23 C24 O5 179.6(16) . . . . ?
C33 C23 C24 C34 -3(3) . . . . ?
C34 N8 C27 C28 2(4) . . . . ?
C34 C31 C32 C33 1(3) . . . . ?
C35 N13 C36 C37 -179.6(17) . . . . ?
C35 N13 C39 C38 176.6(18) . . . . ?
C36 N13 C39 C38 -59(2) . . . . ?
C37 N14 C38 C39 -57(2) . . . . ?
C37 N14 C40 C41 -118.4(17) . . . . ?
C37 N14 C40 C49 72(2) . . . . ?
C38 N14 C37 C36 56(2) . . . . ?
C38 N14 C40 C41 24(2) . . . . ?
C38 N14 C40 C49 -145.5(17) . . . . ?
C39 N13 C36 C37 56(2) . . . . ?
C40 N14 C37 C36 -159.2(16) . . . . ?
C40 N14 C38 C39 162.1(15) . . . . ?
C40 C41 C42 C43 5(2) . . . . ?
C40 C49 C50 N16 -177.1(14) . . . . ?
C40 C49 C50 C43 -1(2) . . . . ?
C41 C40 C49 O13 179.8(13) . . . . ?
C41 C40 C49 C50 2(2) . . . . ?
C41 C42 C43 C44 171.5(13) . . . . ?
C41 C42 C43 C50 -4(2) . . . . ?
C42 C43 C44 O16 3(2) . . . . ?
C42 C43 C44 C45 179.1(14) . . . . ?
C42 C43 C50 N16 178.4(14) . . . . ?
C42 C43 C50 C49 3(2) . . . . ?
C43 C44 C45 C46 177.5(13) . . . . ?
C43 C44 C45 C47 3(2) . . . . ?
C44 C43 C50 N16 3(2) . . . . ?
C44 C43 C50 C49 -173.4(13) . . . . ?
C44 C45 C46 O14 163.9(14) . . . . ?
C44 C45 C46 O15 -18(2) . . . . ?
C44 C45 C47 N16 2(2) . . . . ?
C46 C45 C47 N16 -173.0(13) . . . . ?
C47 N16 C50 C43 3(2) . . . . ?
C47 N16 C50 C49 178.6(14) . . . . ?
C47 C45 C46 O14 -21(2) . . . . ?
C47 C45 C46 O15 156.8(13) . . . . ?
C48 O13 C49 C40 -155.5(15) . . . . ?
C48 O13 C49 C50 22.8(18) . . . . ?
C48 N15 N16 C47 150.9(14) . . . . ?
C48 N15 N16 C50 -30.0(18) . . . . ?
C49 O13 C48 N15 -58.8(17) . . . . ?
C49 C40 C41 F4 -175.8(14) . . . . ?
C49 C40 C41 C42 -3(2) . . . . ?
C50 N16 C47 C45 -5(2) . . . . ?
C50 C43 C44 O16 179.3(13) . . . . ?
C50 C43 C44 C45 -5(2) . . . . ?
C51 N15 N16 C47 -86.2(15) . . . . ?
C51 N15 N16 C50 92.9(15) . . . . ?
C51 N15 C48 O13 -59.5(17) . . . . ?
C52 N9 C53 C54 -176.6(18) . . . . ?
C52 N9 C56 C55 173.1(14) . . . . ?
C53 N9 C56 C55 -58.1(18) . . . . ?
C54 N10 C55 C56 -59(2) . . . . ?
C54 N10 C57 C58 -110.8(18) . . . . ?
C54 N10 C57 C67 74(2) . . . . ?
C55 N10 C54 C53 56(2) . . . . ?
C55 N10 C57 C58 29(2) . . . . ?
C55 N10 C57 C67 -147.0(17) . . . . ?
C56 N9 C53 C54 58(2) . . . . ?
C57 N10 C54 C53 -160.2(16) . . . . ?
C57 N10 C55 C56 160.8(15) . . . . ?
C57 C58 C59 C60 -4(2) . . . . ?
C57 C67 C68 N12 173.7(15) . . . . ?
C57 C67 C68 C60 -7(2) . . . . ?
C58 C57 C67 O9 -177.1(13) . . . . ?
C58 C57 C67 C68 6(2) . . . . ?
C58 C59 C60 C61 -175.5(13) . . . . ?
C58 C59 C60 C68 3(2) . . . . ?
C59 C60 C61 O12 -7(2) . . . . ?
C59 C60 C61 C62 171.7(14) . . . . ?
C59 C60 C68 N12 -178.2(14) . . . . ?
C59 C60 C68 C67 3(2) . . . . ?
C60 C61 C62 C63 -171.2(15) . . . . ?
C60 C61 C62 C64 9(2) . . . . ?
C61 C60 C68 N12 0.3(19) . . . . ?
C61 C60 C68 C67 -178.7(12) . . . . ?
C61 C62 C63 O10 170.0(19) . . . . ?
C61 C62 C63 O11 -9(3) . . . . ?
C61 C62 C64 N12 -4(2) . . . . ?
C63 C62 C64 N12 175.8(15) . . . . ?
C64 N12 C68 C60 4(2) . . . . ?
C64 N12 C68 C67 -176.7(14) . . . . ?
C64 C62 C63 O10 -10(3) . . . . ?
C64 C62 C63 O11 170.8(14) . . . . ?
C65 N11 N12 C64 84(2) . . . . ?
C65 N11 N12 C68 -90(2) . . . . ?
C65 N11 C66 O9 61(2) . . . . ?
C66 O9 C67 C57 161.8(15) . . . . ?
C66 O9 C67 C68 -21(2) . . . . ?
C66 N11 N12 C64 -153.8(14) . . . . ?
C66 N11 N12 C68 32.7(19) . . . . ?
C67 O9 C66 N11 55.3(19) . . . . ?
C67 C57 C58 F3 -174.8(13) . . . . ?
C67 C57 C58 C59 0(2) . . . . ?
C68 N12 C64 C62 -2(2) . . . . ?
C68 C60 C61 O12 174.2(12) . . . . ?
C68 C60 C61 C62 -6.7(19) . . . . ?
